data_2209751
loop_
_publ_author_name
'Yan Xu'
'Shao-Hua Ding'
'Guang-Peng Zhou'
'Yu-Guo Liu'

_publ_section_title
;
 Samarium(III) formate
;
_journal_coeditor_code BI2026
_journal_issue 8
_journal_name_full 'Acta Crystallographica Section E'
_journal_page_first m1749
_journal_page_last m1750
_journal_paper_doi 10.1107/S1600536806025608
_journal_volume 62
_journal_year 2006
_chemical_formula_iupac '[Sm (H C O2)3]'
_chemical_formula_moiety 'C3 H3 O6 Sm'
_chemical_formula_sum 'C3 H3 O6 Sm'
_chemical_formula_weight 285.40
_chemical_name_common 'Samarium(III) formate'
_chemical_name_systematic
;
poly[samarium(III)-tri-\m-formato]
;
_space_group_IT_number 160
_symmetry_cell_setting trigonal
_symmetry_space_group_name_Hall 'R 3 -2"'
_symmetry_space_group_name_H-M 'R 3 m :H'
_atom_sites_solution_hydrogens geom
_atom_sites_solution_primary direct
_atom_sites_solution_secondary difmap
_cell_angle_alpha 90.00
_cell_angle_beta 90.00
_cell_angle_gamma 120.00
_cell_formula_units_Z 3
_cell_length_a 10.503(3)
_cell_length_b 10.503(3)
_cell_length_c 4.006(3)
_cell_measurement_reflns_used 56
_cell_measurement_temperature 293(2)
_cell_measurement_theta_max 28.06
_cell_measurement_theta_min 3.88
_cell_volume 382.7(3)
_computing_cell_refinement 'SAINT (Bruker, 2003)'
_computing_data_collection 'APEX2 (Bruker, 2005)'
_computing_data_reduction SAINT
_computing_molecular_graphics SHELXTL
_computing_publication_material SHELXTL
_computing_structure_refinement SHELXTL
_computing_structure_solution 'SHELXTL (Sheldrick, 1997)'
_diffrn_ambient_temperature 293(2)
_diffrn_measured_fraction_theta_full 0.985
_diffrn_measured_fraction_theta_max 0.985
_diffrn_measurement_device_type 'Bruker APEXII CCD'
_diffrn_measurement_method \w
_diffrn_radiation_monochromator graphite
_diffrn_radiation_source 'fine-focus sealed tube'
_diffrn_radiation_type MoK\a
_diffrn_radiation_wavelength 0.71073
_diffrn_reflns_av_R_equivalents 0.0521
_diffrn_reflns_av_sigmaI/netI 0.0480
_diffrn_reflns_limit_h_max 12
_diffrn_reflns_limit_h_min -13
_diffrn_reflns_limit_k_max 13
_diffrn_reflns_limit_k_min -13
_diffrn_reflns_limit_l_max 3
_diffrn_reflns_limit_l_min -5
_diffrn_reflns_number 825
_diffrn_reflns_theta_full 28.96
_diffrn_reflns_theta_max 28.96
_diffrn_reflns_theta_min 3.88
_diffrn_standards_number 0
_exptl_absorpt_coefficient_mu 11.468
_exptl_absorpt_correction_T_max 0.657
_exptl_absorpt_correction_T_min 0.546
_exptl_absorpt_correction_type multi-scan
_exptl_absorpt_process_details '(SADABS; Sheldrick, 2003)'
_exptl_crystal_colour colourless
_exptl_crystal_density_diffrn 3.715
_exptl_crystal_density_method 'not measured'
_exptl_crystal_description needle
_exptl_crystal_F_000 393
_exptl_crystal_size_max 0.06
_exptl_crystal_size_mid 0.04
_exptl_crystal_size_min 0.04
_refine_diff_density_max 1.954
_refine_diff_density_min -1.248
_refine_ls_abs_structure_details 'Flack (1983), 69 Friedel pairs'
_refine_ls_abs_structure_Flack 0.01(9)
_refine_ls_extinction_method none
_refine_ls_goodness_of_fit_ref 1.098
_refine_ls_hydrogen_treatment refall
_refine_ls_matrix_type full
_refine_ls_number_parameters 25
_refine_ls_number_reflns 201
_refine_ls_number_restraints 4
_refine_ls_restrained_S_all 1.086
_refine_ls_R_factor_all 0.0274
_refine_ls_R_factor_gt 0.0274
_refine_ls_shift/su_max 0.007
_refine_ls_shift/su_mean 0.002
_refine_ls_structure_factor_coef Fsqd
_refine_ls_weighting_details 'calc w=1/[\s^2^(Fo^2^)+(0.0348P)^2^] where P=(Fo^2^+2Fc^2^)/3'
_refine_ls_weighting_scheme calc
_refine_ls_wR_factor_gt 0.0606
_refine_ls_wR_factor_ref 0.0606
_reflns_number_gt 201
_reflns_number_total 201
_reflns_threshold_expression I>2\s(I)
_cod_data_source_file bi2026.cif
_cod_data_source_block I
_cod_original_sg_symbol_H-M 'R 3 m'
_cod_database_code 2209751
_cod_database_fobs_code 2209751

loop_
_symmetry_equiv_pos_as_xyz
'x, y, z'
'-y, x-y, z'
'-x+y, -x, z'
'-y, -x, z'
'-x+y, y, z'
'x, x-y, z'
'x+2/3, y+1/3, z+1/3'
'-y+2/3, x-y+1/3, z+1/3'
'-x+y+2/3, -x+1/3, z+1/3'
'-y+2/3, -x+1/3, z+1/3'
'-x+y+2/3, y+1/3, z+1/3'
'x+2/3, x-y+1/3, z+1/3'
'x+1/3, y+2/3, z+2/3'
'-y+1/3, x-y+2/3, z+2/3'
'-x+y+1/3, -x+2/3, z+2/3'
'-y+1/3, -x+2/3, z+2/3'
'-x+y+1/3, y+2/3, z+2/3'
'x+1/3, x-y+2/3, z+2/3'

loop_
_atom_site_type_symbol
_atom_site_label
_atom_site_fract_x
_atom_site_fract_y
_atom_site_fract_z
_atom_site_U_iso_or_equiv
_atom_site_adp_type
_atom_site_calc_flag
_atom_site_refinement_flags
_atom_site_occupancy
Sm Sm1 0.6667 0.3333 0.1791(5) 0.0113(3) Uani d S 1
O O1 0.7991(5) 0.2009(5) 0.164(2) 0.023(2) Uani d SD 1
O O2 0.9145(5) 0.0855(5) 0.343(2) 0.0163(18) Uani d SD 1
C C1 0.8459(7) 0.1541(7) 0.386(3) 0.018(2) Uani d SD 1
H H1 0.830(2) 0.170(2) 0.614(7) 0.021 Uiso d SD 1

loop_
_atom_site_aniso_label
_atom_site_aniso_U_11
_atom_site_aniso_U_22
_atom_site_aniso_U_33
_atom_site_aniso_U_12
_atom_site_aniso_U_13
_atom_site_aniso_U_23
Sm1 0.0121(3) 0.0121(3) 0.0096(4) 0.00605(15) 0.000 0.000
O1 0.030(4) 0.030(4) 0.016(5) 0.021(4) -0.0019(18) 0.0019(18)
O2 0.015(3) 0.015(3) 0.018(5) 0.007(4) -0.0001(17) 0.0001(17)
C1 0.020(4) 0.020(4) 0.014(6) 0.012(5) 0.000(2) 0.000(2)

loop_
_atom_type_symbol
_atom_type_description
_atom_type_scat_dispersion_real
_atom_type_scat_dispersion_imag
_atom_type_scat_source
C C 0.0033 0.0016 'International Tables Vol C Tables 4.2.6.8 and 6.1.1.4'
H H 0.0000 0.0000 'International Tables Vol C Tables 4.2.6.8 and 6.1.1.4'
O O 0.0106 0.0060 'International Tables Vol C Tables 4.2.6.8 and 6.1.1.4'
Sm Sm -0.1638 3.4418 'International Tables Vol C Tables 4.2.6.8 and 6.1.1.4'

loop_
_geom_angle_atom_site_label_1
_geom_angle_atom_site_label_2
_geom_angle_atom_site_label_3
_geom_angle_site_symmetry_1
_geom_angle_site_symmetry_3
_geom_angle
_geom_angle_publ_flag
O1 Sm1 O1 . 2_655 119.93(2) y
O1 Sm1 O1 . 3_665 119.93(2) n
O1 Sm1 O2 . 7_454 126.2(3) y
O1 Sm1 O2 . 7_455 129.4(3) y
O1 Sm1 O2 . 8_544 71.0(2) y
O1 Sm1 O2 . 8_545 73.3(2) y
O1 Sm1 O2 . 9_664 71.0(2) n
O1 Sm1 O2 . 9_665 73.3(2) n
O2 Sm1 O2 9_665 8_545 64.4(3) y
O2 Sm1 O2 7_455 8_544 144.27(13) y
O2 Sm1 O2 8_545 8_544 104.3(3) y
O2 Sm1 O2 8_544 9_664 64.0(3) y
O1 Sm1 O1 3_665 2_655 119.93(2) n
O1 Sm1 O2 2_655 8_544 126.2(3) n
O1 Sm1 O2 3_665 9_664 126.2(3) n
O1 Sm1 O2 3_665 9_665 129.4(3) n
O1 Sm1 O2 2_655 8_545 129.4(3) n
O1 Sm1 O2 3_665 8_544 71.0(2) n
O1 Sm1 O2 2_655 9_664 71.0(2) n
O1 Sm1 O2 3_665 7_454 71.0(2) n
O1 Sm1 O2 2_655 7_454 71.0(2) n
O1 Sm1 O2 2_655 9_665 73.3(2) n
O1 Sm1 O2 3_665 8_545 73.3(2) n
O1 Sm1 O2 3_665 7_455 73.3(2) n
O1 Sm1 O2 2_655 7_455 73.3(2) n
O2 Sm1 O2 9_665 7_455 64.4(3) n
O2 Sm1 O2 8_545 7_455 64.4(3) n
O2 Sm1 O2 8_544 7_454 64.0(3) n
O2 Sm1 O2 9_664 7_454 64.0(3) n
O2 Sm1 O2 9_665 8_544 144.28(13) n
O2 Sm1 O2 8_545 9_664 144.28(13) n
O2 Sm1 O2 7_455 9_664 144.27(13) n
O2 Sm1 O2 9_665 7_454 144.27(13) n
O2 Sm1 O2 8_545 7_454 144.27(13) n
O2 Sm1 O2 9_665 9_664 104.3(3) n
O2 Sm1 O2 7_455 7_454 104.3(3) n
O1 Sm1 Sm1 . 1_554 88.5(2) n
O1 Sm1 Sm1 3_665 1_554 88.5(2) n
O1 Sm1 Sm1 2_655 1_554 88.5(2) n
O2 Sm1 Sm1 9_665 1_554 142.0(2) n
O2 Sm1 Sm1 8_545 1_554 142.0(2) n
O2 Sm1 Sm1 7_455 1_554 142.0(2) n
O2 Sm1 Sm1 8_544 1_554 37.7(2) n
O2 Sm1 Sm1 9_664 1_554 37.7(2) n
O2 Sm1 Sm1 7_454 1_554 37.7(2) n
O1 Sm1 Sm1 . 1_556 91.5(2) n
O1 Sm1 Sm1 3_665 1_556 91.5(2) n
O1 Sm1 Sm1 2_655 1_556 91.5(2) n
O2 Sm1 Sm1 9_665 1_556 38.0(2) n
O2 Sm1 Sm1 8_545 1_556 38.0(2) n
O2 Sm1 Sm1 7_455 1_556 38.0(2) n
O2 Sm1 Sm1 8_544 1_556 142.3(2) n
O2 Sm1 Sm1 9_664 1_556 142.3(2) n
O2 Sm1 Sm1 7_454 1_556 142.3(2) n
Sm1 Sm1 Sm1 1_554 1_556 180.0 n
C1 O1 Sm1 . . 132.2(9) n
C1 O2 Sm1 . 13_544 135.8(9) n
C1 O2 Sm1 . 13_545 119.9(8) n
Sm1 O2 Sm1 13_544 13_545 104.3(3) n
O1 C1 O2 . . 125.8(13) n
O1 C1 H1 . . 118(2) n
O2 C1 H1 . . 116(2) n

loop_
_geom_bond_atom_site_label_1
_geom_bond_atom_site_label_2
_geom_bond_site_symmetry_2
_geom_bond_distance
_geom_bond_publ_flag
Sm1 O1 . 2.409(10) y
Sm1 O2 7_454 2.543(9) y
Sm1 O1 2_655 2.409(10) n
Sm1 O1 3_665 2.409(10) n
Sm1 O2 9_665 2.529(9) n
Sm1 O2 8_545 2.529(9) y
Sm1 O2 7_455 2.529(9) n
Sm1 O2 8_544 2.543(9) n
Sm1 O2 9_664 2.543(9) n
Sm1 Sm1 1_554 4.006(3) n
Sm1 Sm1 1_556 4.006(3) n
O1 C1 . 1.235(16) n
O2 C1 . 1.259(16) n
O2 Sm1 13_544 2.529(9) n
O2 Sm1 13_545 2.543(9) n
C1 H1 . 0.96(2) n
